data_1531041
loop_
_publ_author_name
'Gazi, Sarifuddin'
'Hung Ng, Wilson Kwok'
'Ganguly, Rakesh'
'Putra Moeljadi, Adhitya Mangala'
'Hirao, Hajime'
'Soo, Han Sen'

_publ_section_title
;
 Selective photocatalytic C--C bond cleavage under ambient conditions with
 earth abundant vanadium complexes
;
_journal_issue 12
_journal_name_full 'Chem. Sci.'
_journal_page_first 7130
_journal_paper_doi 10.1039/C5SC02923F
_journal_volume 6
_journal_year 2015
_chemical_formula_sum 'C30 H44 N2 O8 V2'
_chemical_formula_weight 662.55
_chemical_properties_physical 'Light-sensitive, Photo-sensitive'
_space_group_crystal_system monoclinic
_space_group_IT_number 15
_space_group_name_Hall '-C 2yc'
_space_group_name_H-M_alt 'C 1 2/c 1'
_symmetry_space_group_name_Hall '-C 2yc'
_symmetry_space_group_name_H-M 'C 1 2/c 1'
_atom_sites_solution_hydrogens geom
_audit_update_record
;
2015-04-10 deposited with the CCDC.
2015-09-14 downloaded from the CCDC.
;
_cell_angle_alpha 90
_cell_angle_beta 100.8835(17)
_cell_angle_gamma 90
_cell_formula_units_Z 4
_cell_length_a 12.1706(6)
_cell_length_b 11.0345(5)
_cell_length_c 23.8844(12)
_cell_measurement_reflns_used 4220
_cell_measurement_temperature 133.(2)
_cell_measurement_theta_max 30.4199
_cell_measurement_theta_min 2.5122
_cell_volume 3149.9(3)
_computing_cell_refinement 'SAINT V8.34A (Bruker AXS Inc., 2013)'
_computing_data_collection 'APEX2 (Bruker AXS Inc., 2014)'
_computing_data_reduction 'SAINT V8.34A (Bruker AXS Inc., 2013)'
_computing_molecular_graphics 'XP (Bruker AXS Inc., 2014)'
_computing_publication_material 'APEX2 (Bruker AXS Inc., 2014)'
_computing_structure_refinement 'SHELXL-2014 (Sheldrick, 2014)'
_diffrn_ambient_temperature 133.(2)
_diffrn_detector_area_resol_mean 8.3333
_diffrn_measured_fraction_theta_full 0.994
_diffrn_measured_fraction_theta_max 0.994
_diffrn_measurement_device_type 'CCD area detector'
_diffrn_measurement_method 'phi and omega scans'
_diffrn_radiation_monochromator graphite
_diffrn_radiation_type MoK\a
_diffrn_radiation_wavelength 0.71073
_diffrn_reflns_av_R_equivalents 0.0440
_diffrn_reflns_av_unetI/netI 0.0479
_diffrn_reflns_limit_h_max 17
_diffrn_reflns_limit_h_min -17
_diffrn_reflns_limit_k_max 15
_diffrn_reflns_limit_k_min -15
_diffrn_reflns_limit_l_max 34
_diffrn_reflns_limit_l_min -14
_diffrn_reflns_number 18722
_diffrn_reflns_theta_full 31.04
_diffrn_reflns_theta_max 31.04
_diffrn_reflns_theta_min 2.55
_diffrn_source 'fine-focus sealed tube'
_exptl_absorpt_coefficient_mu 0.644
_exptl_absorpt_correction_T_max 0.96
_exptl_absorpt_correction_T_min 0.87
_exptl_absorpt_correction_type multi-scan
_exptl_absorpt_process_details 'SADABS V2014/3 (Bruker AXS Inc.)'
_exptl_crystal_colour red
_exptl_crystal_density_diffrn 1.397
_exptl_crystal_density_method 'not measured'
_exptl_crystal_description plate
_exptl_crystal_F_000 1392
_exptl_crystal_recrystallization_method 'Re-crystallisation from solvent: methanol'
_exptl_crystal_size_max 0.400
_exptl_crystal_size_mid 0.160
_exptl_crystal_size_min 0.060
_refine_diff_density_max 0.432
_refine_diff_density_min -0.434
_refine_ls_extinction_method none
_refine_ls_goodness_of_fit_ref 1.052
_refine_ls_hydrogen_treatment constr
_refine_ls_matrix_type full
_refine_ls_number_parameters 222
_refine_ls_number_reflns 5001
_refine_ls_number_restraints 83
_refine_ls_restrained_S_all 1.045
_refine_ls_R_factor_all 0.0602
_refine_ls_R_factor_gt 0.0409
_refine_ls_shift/su_max 0.001
_refine_ls_shift/su_mean 0.000
_refine_ls_structure_factor_coef Fsqd
_refine_ls_weighting_details 'w=1/[\s^2^(Fo^2^)+(0.0418P)^2^+2.8598P] where P=(Fo^2^+2Fc^2^)/3'
_refine_ls_weighting_scheme calc
_refine_ls_wR_factor_gt 0.0942
_refine_ls_wR_factor_ref 0.1048
_reflns_number_gt 3899
_reflns_number_total 5001
_reflns_threshold_expression 'I > 2\s(I)'
_cod_data_source_file c5sc02923f2.cif
_cod_data_source_block I
_cod_depositor_comments 'Adding full bibliography for 1531040--1531042.cif.'
_cod_database_code 1531041

loop_
_space_group_symop_operation_xyz
'x, y, z'
'-x, y, -z+1/2'
'x+1/2, y+1/2, z'
'-x+1/2, y+1/2, -z+1/2'
'-x, -y, -z'
'x, -y, z-1/2'
'-x+1/2, -y+1/2, -z'
'x+1/2, -y+1/2, z-1/2'

loop_
_atom_site_type_symbol
_atom_site_label
_atom_site_fract_x
_atom_site_fract_y
_atom_site_fract_z
_atom_site_U_iso_or_equiv
_atom_site_adp_type
_atom_site_calc_flag
_atom_site_refinement_flags_adp
_atom_site_refinement_flags_occupancy
_atom_site_refinement_flags_posn
_atom_site_occupancy
_atom_site_disorder_assembly
_atom_site_disorder_group
V V1 0.13740(2) 0.98492(2) 0.02923(2) 0.01615(8) Uani d . . . 1.0 . .
C C1 0.12344(13) 0.79535(13) 0.11642(7) 0.0160(3) Uani d . . . 1.0 . .
C C2 0.13581(14) 0.77544(14) 0.17617(7) 0.0174(3) Uani d . . . 1.0 . .
C C3 0.20419(15) 0.86260(14) 0.21965(7) 0.0193(3) Uani d . . . 1.0 . .
C C4 0.32630(16) 0.86241(18) 0.21177(8) 0.0278(4) Uani d . . . 1.0 . .
H H4A 0.3698 0.919 0.2389 0.042 Uiso calc U . R 1.0 . .
H H4B 0.3298 0.8874 0.1728 0.042 Uiso calc U . R 1.0 . .
H H4C 0.3574 0.7806 0.2186 0.042 Uiso calc U . R 1.0 . .
C C5 0.15698(17) 0.99264(15) 0.21245(8) 0.0263(4) Uani d . . . 1.0 . .
H H5A 0.2014 1.0457 0.241 0.039 Uiso calc U . R 1.0 . .
H H5B 0.079 0.9925 0.2176 0.039 Uiso calc U . R 1.0 . .
H H5C 0.1606 1.0223 0.1742 0.039 Uiso calc U . R 1.0 . .
C C6 0.20294(18) 0.82519(17) 0.28130(8) 0.0294(4) Uani d . . . 1.0 . .
H H6A 0.2377 0.7452 0.2887 0.044 Uiso calc U . R 1.0 . .
H H6B 0.1255 0.8218 0.2872 0.044 Uiso calc U . R 1.0 . .
H H6C 0.2449 0.8847 0.3074 0.044 Uiso calc U . R 1.0 . .
C C7 0.08627(16) 0.67190(15) 0.19359(8) 0.0242(4) Uani d . . . 1.0 . .
H H7 0.0927 0.6573 0.2333 0.029 Uiso calc U . R 1.0 . .
C C8 0.02752(17) 0.58863(17) 0.15516(9) 0.0300(4) Uani d . . . 1.0 . .
H H8 -0.0065 0.5199 0.1687 0.036 Uiso calc U . R 1.0 . .
C C9 0.01916(16) 0.60665(16) 0.09771(8) 0.0253(4) Uani d . . . 1.0 . .
H H9 -0.0191 0.5491 0.0715 0.03 Uiso calc U . R 1.0 . .
C C10 0.06670(14) 0.70943(14) 0.07759(7) 0.0183(3) Uani d . . . 1.0 . .
C C11 0.06946(15) 0.71693(14) 0.01713(7) 0.0203(3) Uani d . . . 1.0 . .
H H11 0.0424 0.6488 -0.0057 0.024 Uiso calc U . R 1.0 . .
C C12 0.1294(6) 0.7867(7) -0.0664(3) 0.0223(12) Uani d U P D 0.631(5) A 1
H H12A 0.1068 0.7031 -0.0785 0.027 Uiso calc U P R 0.631(5) A 1
H H12B 0.2111 0.7933 -0.0644 0.027 Uiso calc U P R 0.631(5) A 1
C C13 0.0705(3) 0.8749(3) -0.11144(12) 0.0241(7) Uani d U P D 0.631(5) A 1
H H13A 0.1004 0.8638 -0.1469 0.029 Uiso calc U P R 0.631(5) A 1
H H13B -0.0103 0.8555 -0.1201 0.029 Uiso calc U P R 0.631(5) A 1
C C14 -0.0852(12) 0.9943(12) 0.0930(4) 0.0228(19) Uani d U P D 0.631(5) A 1
H H14A -0.0431 0.9421 0.1234 0.027 Uiso calc U P R 0.631(5) A 1
H H14B -0.1653 0.9725 0.0881 0.027 Uiso calc U P R 0.631(5) A 1
C C12A 0.1061(12) 0.7899(13) -0.0696(5) 0.025(2) Uani d U P D 0.369(5) A 2
H H12C 0.0291 0.7728 -0.09 0.03 Uiso calc U P R 0.369(5) A 2
H H12D 0.1532 0.7189 -0.0744 0.03 Uiso calc U P R 0.369(5) A 2
C C13A 0.1505(5) 0.9002(4) -0.0960(2) 0.0248(12) Uani d U P D 0.369(5) A 2
H H13C 0.1549 0.8815 -0.136 0.03 Uiso calc U P R 0.369(5) A 2
H H13D 0.2274 0.9173 -0.0753 0.03 Uiso calc U P R 0.369(5) A 2
C C14A -0.0791(18) 0.986(2) 0.0948(6) 0.018(3) Uani d U P D 0.369(5) A 2
H H14C -0.0112 0.9925 0.1249 0.022 Uiso calc U P R 0.369(5) A 2
H H14D -0.1219 0.9144 0.1031 0.022 Uiso calc U P R 0.369(5) A 2
C C15 0.2182(2) 1.2206(2) 0.07130(10) 0.0484(6) Uani d . . . 1.0 . .
H H15A 0.2796 1.1972 0.0523 0.073 Uiso calc U . R 1.0 . .
H H15B 0.2474 1.2347 0.1119 0.073 Uiso calc U . R 1.0 . .
H H15C 0.1833 1.2951 0.0539 0.073 Uiso calc U . R 1.0 . .
N N1 0.10507(12) 0.80688(12) -0.00823(6) 0.0186(3) Uani d . . D 1.0 . .
O O1 0.25800(11) 0.99207(11) 0.01211(6) 0.0245(3) Uani d . . . 1.0 . .
O O2 0.16815(10) 0.89304(10) 0.09743(5) 0.0173(2) Uani d . . . 1.0 . .
O O3 -0.04698(10) 0.97128(10) 0.04054(5) 0.0173(2) Uani d . . D 1.0 . .
O O4 0.13822(11) 1.12748(10) 0.06525(5) 0.0231(3) Uani d . . . 1.0 . .

loop_
_atom_site_aniso_label
_atom_site_aniso_U_11
_atom_site_aniso_U_22
_atom_site_aniso_U_33
_atom_site_aniso_U_12
_atom_site_aniso_U_13
_atom_site_aniso_U_23
V1 0.01764(15) 0.01423(12) 0.01662(13) 0.00147(10) 0.00332(10) 0.00007(10)
C1 0.0141(8) 0.0137(6) 0.0203(7) 0.0027(5) 0.0035(6) 0.0005(5)
C2 0.0168(8) 0.0165(7) 0.0196(8) 0.0021(6) 0.0049(6) 0.0006(6)
C3 0.0237(9) 0.0189(7) 0.0153(7) 0.0004(6) 0.0035(6) 0.0004(6)
C4 0.0247(10) 0.0345(9) 0.0227(8) -0.0028(8) 0.0010(7) -0.0070(7)
C5 0.0372(11) 0.0192(8) 0.0218(8) 0.0020(7) 0.0040(8) -0.0029(6)
C6 0.0440(12) 0.0268(9) 0.0181(8) -0.0004(8) 0.0071(8) 0.0007(7)
C7 0.0254(10) 0.0231(8) 0.0252(8) -0.0020(7) 0.0076(7) 0.0041(7)
C8 0.0320(11) 0.0233(8) 0.0363(10) -0.0086(7) 0.0106(9) 0.0048(8)
C9 0.0228(9) 0.0204(8) 0.0312(9) -0.0051(7) 0.0016(7) -0.0023(7)
C10 0.0166(8) 0.0165(7) 0.0212(8) 0.0015(6) 0.0017(6) -0.0012(6)
C11 0.0202(9) 0.0163(7) 0.0217(8) 0.0032(6) -0.0028(7) -0.0040(6)
C12 0.027(3) 0.0232(17) 0.0167(18) 0.0103(18) 0.0026(17) -0.0020(14)
C13 0.0288(18) 0.0278(13) 0.0159(12) 0.0091(11) 0.0050(11) -0.0018(10)
C14 0.029(4) 0.025(3) 0.015(2) 0.005(3) 0.007(2) 0.006(2)
C12A 0.030(4) 0.024(3) 0.021(3) 0.011(3) 0.001(3) -0.007(2)
C13A 0.028(3) 0.032(2) 0.015(2) 0.0097(19) 0.0064(19) -0.0004(17)
C14A 0.015(4) 0.021(4) 0.020(5) 0.008(3) 0.008(3) -0.003(4)
C15 0.0711(18) 0.0368(11) 0.0394(12) -0.0307(12) 0.0155(12) -0.0164(10)
N1 0.0202(7) 0.0182(6) 0.0168(6) 0.0070(5) 0.0015(5) -0.0027(5)
O1 0.0212(7) 0.0281(6) 0.0246(6) 0.0022(5) 0.0050(5) 0.0061(5)
O2 0.0203(6) 0.0148(5) 0.0162(5) -0.0011(4) 0.0023(5) 0.0009(4)
O3 0.0198(6) 0.0171(5) 0.0158(5) 0.0042(4) 0.0054(4) 0.0000(4)
O4 0.0304(7) 0.0150(5) 0.0223(6) -0.0019(5) 0.0009(5) -0.0013(5)

loop_
_atom_type_symbol
_atom_type_description
_atom_type_scat_dispersion_real
_atom_type_scat_dispersion_imag
_atom_type_scat_source
C C 0.0033 0.0016 'International Tables Vol C Tables 4.2.6.8 and 6.1.1.4'
H H 0.0000 0.0000 'International Tables Vol C Tables 4.2.6.8 and 6.1.1.4'
N N 0.0061 0.0033 'International Tables Vol C Tables 4.2.6.8 and 6.1.1.4'
O O 0.0106 0.0060 'International Tables Vol C Tables 4.2.6.8 and 6.1.1.4'
V V 0.3005 0.5294 'International Tables Vol C Tables 4.2.6.8 and 6.1.1.4'

loop_
_geom_angle_atom_site_label_1
_geom_angle_atom_site_label_2
_geom_angle_atom_site_label_3
_geom_angle_site_symmetry_1
_geom_angle_site_symmetry_3
_geom_angle
O1 V1 O4 . . 99.06(6)
O1 V1 O3 . 5_575 99.95(6)
O4 V1 O3 . 5_575 98.58(5)
O1 V1 O2 . . 101.80(6)
O4 V1 O2 . . 94.29(5)
O3 V1 O2 5_575 . 152.58(5)
O1 V1 N1 . . 92.47(6)
O4 V1 N1 . . 168.40(6)
O3 V1 N1 5_575 . 80.59(5)
O2 V1 N1 . . 81.99(5)
O1 V1 O3 . . 171.98(6)
O4 V1 O3 . . 85.34(5)
O3 V1 O3 5_575 . 72.65(5)
O2 V1 O3 . . 84.45(5)
N1 V1 O3 . . 83.37(5)
O2 C1 C10 . . 120.18(15)
O2 C1 C2 . . 119.73(14)
C10 C1 C2 . . 120.06(14)
C7 C2 C1 . . 117.17(15)
C7 C2 C3 . . 121.39(15)
C1 C2 C3 . . 121.41(14)
C6 C3 C4 . . 107.67(15)
C6 C3 C2 . . 112.19(14)
C4 C3 C2 . . 109.24(13)
C6 C3 C5 . . 106.66(14)
C4 C3 C5 . . 109.68(15)
C2 C3 C5 . . 111.30(14)
C3 C4 H4A . . 109.5
C3 C4 H4B . . 109.5
H4A C4 H4B . . 109.5
C3 C4 H4C . . 109.5
H4A C4 H4C . . 109.5
H4B C4 H4C . . 109.5
C3 C5 H5A . . 109.5
C3 C5 H5B . . 109.5
H5A C5 H5B . . 109.5
C3 C5 H5C . . 109.5
H5A C5 H5C . . 109.5
H5B C5 H5C . . 109.5
C3 C6 H6A . . 109.5
C3 C6 H6B . . 109.5
H6A C6 H6B . . 109.5
C3 C6 H6C . . 109.5
H6A C6 H6C . . 109.5
H6B C6 H6C . . 109.5
C2 C7 C8 . . 122.72(17)
C2 C7 H7 . . 118.6
C8 C7 H7 . . 118.6
C9 C8 C7 . . 119.63(17)
C9 C8 H8 . . 120.2
C7 C8 H8 . . 120.2
C8 C9 C10 . . 120.27(17)
C8 C9 H9 . . 119.9
C10 C9 H9 . . 119.9
C9 C10 C1 . . 120.09(16)
C9 C10 C11 . . 118.44(15)
C1 C10 C11 . . 120.95(15)
N1 C11 C10 . . 125.99(15)
N1 C11 H11 . . 117.0
C10 C11 H11 . . 117.0
N1 C12 C13 . . 114.4(5)
N1 C12 H12A . . 108.7
C13 C12 H12A . . 108.7
N1 C12 H12B . . 108.7
C13 C12 H12B . . 108.7
H12A C12 H12B . . 107.6
C14 C13 C12 5_575 . 113.0(6)
C14 C13 H13A 5_575 . 109.0
C12 C13 H13A . . 109.0
C14 C13 H13B 5_575 . 109.0
C12 C13 H13B . . 109.0
H13A C13 H13B . . 107.8
O3 C14 C13 . 5_575 112.5(8)
O3 C14 H14A . . 109.1
C13 C14 H14A 5_575 . 109.1
O3 C14 H14B . . 109.1
C13 C14 H14B 5_575 . 109.1
H14A C14 H14B . . 107.8
N1 C12A C13A . . 112.4(9)
N1 C12A H12C . . 109.1
C13A C12A H12C . . 109.1
N1 C12A H12D . . 109.1
C13A C12A H12D . . 109.1
H12C C12A H12D . . 107.9
C12A C13A C14A . 5_575 113.7(10)
C12A C13A H13C . . 108.8
C14A C13A H13C 5_575 . 108.8
C12A C13A H13D . . 108.8
C14A C13A H13D 5_575 . 108.8
H13C C13A H13D . . 107.7
O3 C14A C13A . 5_575 111.4(13)
O3 C14A H14C . . 109.4
C13A C14A H14C 5_575 . 109.4
O3 C14A H14D . . 109.4
C13A C14A H14D 5_575 . 109.4
H14C C14A H14D . . 108.0
O4 C15 H15A . . 109.5
O4 C15 H15B . . 109.5
H15A C15 H15B . . 109.5
O4 C15 H15C . . 109.5
H15A C15 H15C . . 109.5
H15B C15 H15C . . 109.5
C11 N1 C12A . . 116.0(5)
C11 N1 C12 . . 118.0(3)
C11 N1 V1 . . 124.03(11)
C12A N1 V1 . . 119.3(5)
C12 N1 V1 . . 117.9(3)
C1 O2 V1 . . 134.59(10)
C14A O3 V1 . 5_575 124.0(9)
C14 O3 V1 . 5_575 119.7(6)
C14A O3 V1 . . 122.3(9)
C14 O3 V1 . . 124.7(6)
V1 O3 V1 5_575 . 107.34(5)
C15 O4 V1 . . 129.28(14)

loop_
_geom_bond_atom_site_label_1
_geom_bond_atom_site_label_2
_geom_bond_site_symmetry_2
_geom_bond_distance
V1 O1 . 1.5984(13)
V1 O4 . 1.7920(12)
V1 O3 5_575 1.8787(12)
V1 O2 . 1.8950(11)
V1 N1 . 2.1639(14)
V1 O3 . 2.3152(12)
C1 O2 . 1.3254(18)
C1 C10 . 1.412(2)
C1 C2 . 1.424(2)
C2 C7 . 1.392(2)
C2 C3 . 1.539(2)
C3 C6 . 1.532(2)
C3 C4 . 1.533(3)
C3 C5 . 1.543(2)
C4 H4A . 0.98
C4 H4B . 0.98
C4 H4C . 0.98
C5 H5A . 0.98
C5 H5B . 0.98
C5 H5C . 0.98
C6 H6A . 0.98
C6 H6B . 0.98
C6 H6C . 0.98
C7 C8 . 1.397(3)
C7 H7 . 0.95
C8 C9 . 1.371(3)
C8 H8 . 0.95
C9 C10 . 1.399(2)
C9 H9 . 0.95
C10 C11 . 1.453(2)
C11 N1 . 1.280(2)
C11 H11 . 0.95
C12 N1 . 1.490(7)
C12 C13 . 1.526(7)
C12 H12A . 0.99
C12 H12B . 0.99
C13 C14 5_575 1.510(13)
C13 H13A . 0.99
C13 H13B . 0.99
C14 O3 . 1.439(7)
C14 C13 5_575 1.510(13)
C14 H14A . 0.99
C14 H14B . 0.99
C12A N1 . 1.480(11)
C12A C13A . 1.516(13)
C12A H12C . 0.99
C12A H12D . 0.99
C13A C14A 5_575 1.53(2)
C13A H13C . 0.99
C13A H13D . 0.99
C14A O3 . 1.434(12)
C14A C13A 5_575 1.53(2)
C14A H14C . 0.99
C14A H14D . 0.99
C15 O4 . 1.404(2)
C15 H15A . 0.98
C15 H15B . 0.98
C15 H15C . 0.98
O3 V1 5_575 1.8787(12)
